data_7209613
loop_
_publ_author_name
'Virdo, Jessica D.'
'Kawar, Yazan H.'
'Lough, Alan J.'
'Bender, Timothy P.'

_publ_section_title
;
 Halogen bonds can direct the solid state arrangement of phenoxy--boron
 subphthalocyanines
;
_journal_issue 16
_journal_name_full CrystEngComm
_journal_page_first 3187
_journal_paper_doi 10.1039/c3ce26711c
_journal_volume 15
_journal_year 2013
_chemical_formula_moiety 'C30 H16 B I N6 O, 0.5(C6 H6)'
_chemical_formula_sum 'C33 H19 B I N6 O'
_chemical_formula_weight 653.25
_chemical_name_common (2-Iodophenolato)(subphthalocyaninato)boron
_chemical_name_systematic
;
(2-Iodophenolato)(subphthalocyaninato)boron
;
_space_group_IT_number 14
_symmetry_cell_setting monoclinic
_symmetry_space_group_name_Hall '-P 2yn'
_symmetry_space_group_name_H-M 'P 1 21/n 1'
_atom_sites_solution_hydrogens geom
_atom_sites_solution_primary direct
_atom_sites_solution_secondary difmap
_audit_creation_method SHELXL-97
_cell_angle_alpha 90.00
_cell_angle_beta 97.6040(16)
_cell_angle_gamma 90.00
_cell_formula_units_Z 4
_cell_length_a 10.1641(3)
_cell_length_b 13.8900(4)
_cell_length_c 19.3994(6)
_cell_measurement_reflns_used 18456
_cell_measurement_temperature 150(1)
_cell_measurement_theta_max 27.5
_cell_measurement_theta_min 2.6
_cell_volume 2714.71(14)
_computing_cell_refinement 'Denzo-SMN (Otwinowski & Minor, 1997)'
_computing_data_collection 'Collect (Nonius B.V., 1997-2002)'
_computing_data_reduction Denzo-SMN
_computing_molecular_graphics 'PLATON (Spek, 2009)'
_computing_publication_material 'SHELXTL V6.1'
_computing_structure_refinement 'SHELXTL V6.1 (Sheldrick, 2008)'
_computing_structure_solution 'SIR-92 (Altomare et al., 1994)'
_diffrn_ambient_temperature 150(1)
_diffrn_detector_area_resol_mean 9
_diffrn_measured_fraction_theta_full 0.994
_diffrn_measured_fraction_theta_max 0.994
_diffrn_measurement_device_type 'Nonius KappaCCD'
_diffrn_measurement_method '\f scans and \w scans with \k offsets'
_diffrn_radiation_monochromator graphite
_diffrn_radiation_source 'fine-focus sealed tube'
_diffrn_radiation_type MoK\a
_diffrn_radiation_wavelength 0.71073
_diffrn_reflns_av_R_equivalents 0.0488
_diffrn_reflns_av_sigmaI/netI 0.0618
_diffrn_reflns_limit_h_max 13
_diffrn_reflns_limit_h_min -13
_diffrn_reflns_limit_k_max 17
_diffrn_reflns_limit_k_min -17
_diffrn_reflns_limit_l_max 25
_diffrn_reflns_limit_l_min -25
_diffrn_reflns_number 18456
_diffrn_reflns_theta_full 27.49
_diffrn_reflns_theta_max 27.49
_diffrn_reflns_theta_min 2.58
_diffrn_standards_number 0
_exptl_absorpt_coefficient_mu 1.220
_exptl_absorpt_correction_T_max 0.890
_exptl_absorpt_correction_T_min 0.789
_exptl_absorpt_correction_type multi-scan
_exptl_absorpt_process_details
;
multi-scan from symmetry-related measurements
Sortav (Blessing 1995)
;
_exptl_crystal_colour purple
_exptl_crystal_density_diffrn 1.598
_exptl_crystal_density_method 'not measured'
_exptl_crystal_description block
_exptl_crystal_F_000 1300
_exptl_crystal_size_max 0.25
_exptl_crystal_size_mid 0.18
_exptl_crystal_size_min 0.10
_refine_diff_density_max 1.477
_refine_diff_density_min -1.098
_refine_diff_density_rms 0.123
_refine_ls_extinction_method none
_refine_ls_goodness_of_fit_ref 1.049
_refine_ls_hydrogen_treatment constr
_refine_ls_matrix_type full
_refine_ls_number_parameters 379
_refine_ls_number_reflns 6189
_refine_ls_number_restraints 0
_refine_ls_restrained_S_all 1.049
_refine_ls_R_factor_all 0.0840
_refine_ls_R_factor_gt 0.0479
_refine_ls_shift/su_max 0.001
_refine_ls_shift/su_mean 0.000
_refine_ls_structure_factor_coef Fsqd
_refine_ls_weighting_details 'calc w=1/[\s^2^(Fo^2^)+(0.0537P)^2^+6.6201P] where P=(Fo^2^+2Fc^2^)/3'
_refine_ls_weighting_scheme calc
_refine_ls_wR_factor_gt 0.1127
_refine_ls_wR_factor_ref 0.1317
_reflns_number_gt 4276
_reflns_number_total 6189
_reflns_threshold_expression I>2\s(I)
_cod_data_source_file c3ce26711c.txt
_cod_data_source_block k11197
_cod_depositor_comments
;
The following automatic conversions were performed:

'_symmetry_cell_setting' value 'Monoclinic' changed to 'monoclinic'
according to /home/saulius/struct/CIF-dictionaries/cif_core.dic
dictionary named 'cif_core.dic' version 2.4.2 from 2011-04-26.

Automatic conversion script
Id: cif_fix_values 1891 2012-01-12 08:04:46Z andrius 
;
_cod_original_sg_symbol_H-M 'P 21/n'
_cod_database_code 7209613

loop_
_symmetry_equiv_pos_as_xyz
'x, y, z'
'-x+1/2, y+1/2, -z+1/2'
'-x, -y, -z'
'x-1/2, -y-1/2, z-1/2'

loop_
_atom_site_label
_atom_site_type_symbol
_atom_site_fract_x
_atom_site_fract_y
_atom_site_fract_z
_atom_site_U_iso_or_equiv
_atom_site_adp_type
_atom_site_occupancy
_atom_site_symmetry_multiplicity
_atom_site_calc_flag
_atom_site_refinement_flags
I1 I 0.46821(3) 0.12654(2) 0.089835(16) 0.03212(12) Uani 1 1 d .
O1 O 0.7599(3) 0.0968(2) 0.17622(14) 0.0211(6) Uani 1 1 d .
N1 N 0.6921(3) -0.1205(2) 0.06693(17) 0.0190(7) Uani 1 1 d .
N2 N 0.8723(3) -0.0388(2) 0.13195(17) 0.0186(7) Uani 1 1 d .
N3 N 1.0803(4) -0.0335(2) 0.20476(18) 0.0228(8) Uani 1 1 d .
N4 N 0.8768(3) -0.0297(2) 0.25327(17) 0.0194(7) Uani 1 1 d .
N5 N 0.7030(4) -0.1023(3) 0.30590(17) 0.0223(8) Uani 1 1 d .
N6 N 0.6789(3) -0.0717(2) 0.18359(17) 0.0194(7) Uani 1 1 d .
C1 C 0.8159(4) -0.0867(3) 0.0732(2) 0.0198(9) Uani 1 1 d .
C2 C 0.9264(4) -0.1093(3) 0.0353(2) 0.0218(9) Uani 1 1 d .
C3 C 0.9326(5) -0.1536(3) -0.0287(2) 0.0246(9) Uani 1 1 d .
H3A H 0.8541 -0.1745 -0.0569 0.030 Uiso 1 1 calc R
C4 C 1.0560(5) -0.1663(3) -0.0502(2) 0.0297(11) Uani 1 1 d .
H4A H 1.0614 -0.1945 -0.0943 0.036 Uiso 1 1 calc R
C5 C 1.1723(5) -0.1389(3) -0.0088(2) 0.0277(10) Uani 1 1 d .
H5A H 1.2552 -0.1483 -0.0254 0.033 Uiso 1 1 calc R
C6 C 1.1695(5) -0.0982(3) 0.0560(2) 0.0256(10) Uani 1 1 d .
H6A H 1.2492 -0.0824 0.0851 0.031 Uiso 1 1 calc R
C7 C 1.0449(4) -0.0811(3) 0.0775(2) 0.0224(9) Uani 1 1 d .
C8 C 1.0074(4) -0.0428(3) 0.1417(2) 0.0207(9) Uani 1 1 d .
C9 C 1.0129(4) -0.0330(3) 0.2597(2) 0.0216(9) Uani 1 1 d .
C10 C 1.0567(4) -0.0571(3) 0.3325(2) 0.0220(9) Uani 1 1 d .
C11 C 1.1821(5) -0.0678(3) 0.3693(2) 0.0297(10) Uani 1 1 d .
H11A H 1.2595 -0.0581 0.3475 0.036 Uiso 1 1 calc R
C12 C 1.1913(5) -0.0931(4) 0.4387(3) 0.0364(12) Uani 1 1 d .
H12A H 1.2762 -0.0989 0.4655 0.044 Uiso 1 1 calc R
C13 C 1.0774(5) -0.1102(4) 0.4699(2) 0.0357(12) Uani 1 1 d .
H13A H 1.0871 -0.1268 0.5178 0.043 Uiso 1 1 calc R
C14 C 0.9512(5) -0.1039(3) 0.4337(2) 0.0303(11) Uani 1 1 d .
H14A H 0.8747 -0.1178 0.4552 0.036 Uiso 1 1 calc R
C15 C 0.9410(4) -0.0764(3) 0.3639(2) 0.0229(9) Uani 1 1 d .
C16 C 0.8265(4) -0.0667(3) 0.3099(2) 0.0228(9) Uani 1 1 d .
C17 C 0.6348(4) -0.1102(3) 0.2418(2) 0.0200(9) Uani 1 1 d .
C18 C 0.5281(4) -0.1756(3) 0.2159(2) 0.0214(9) Uani 1 1 d .
C19 C 0.4484(5) -0.2363(3) 0.2497(2) 0.0291(10) Uani 1 1 d .
H19A H 0.4500 -0.2334 0.2987 0.035 Uiso 1 1 calc R
C20 C 0.3666(5) -0.3011(3) 0.2101(3) 0.0330(11) Uani 1 1 d .
H20A H 0.3119 -0.3431 0.2326 0.040 Uiso 1 1 calc R
C21 C 0.3628(4) -0.3062(3) 0.1382(3) 0.0315(11) Uani 1 1 d .
H21A H 0.3054 -0.3512 0.1125 0.038 Uiso 1 1 calc R
C22 C 0.4418(4) -0.2463(3) 0.1034(2) 0.0258(10) Uani 1 1 d .
H22A H 0.4390 -0.2501 0.0544 0.031 Uiso 1 1 calc R
C23 C 0.5249(4) -0.1807(3) 0.1420(2) 0.0212(9) Uani 1 1 d .
C24 C 0.6289(4) -0.1190(3) 0.1239(2) 0.0188(8) Uani 1 1 d .
C25 C 0.6780(4) 0.1380(3) 0.2179(2) 0.0196(9) Uani 1 1 d .
C26 C 0.5462(4) 0.1606(3) 0.1920(2) 0.0241(9) Uani 1 1 d .
C27 C 0.4643(5) 0.2057(3) 0.2345(3) 0.0305(11) Uani 1 1 d .
H27A H 0.3756 0.2219 0.2162 0.037 Uiso 1 1 calc R
C28 C 0.5111(5) 0.2271(3) 0.3028(3) 0.0359(12) Uani 1 1 d .
H28A H 0.4546 0.2568 0.3318 0.043 Uiso 1 1 calc R
C29 C 0.6400(5) 0.2051(3) 0.3285(2) 0.0330(11) Uani 1 1 d .
H29A H 0.6722 0.2199 0.3755 0.040 Uiso 1 1 calc R
C30 C 0.7245(5) 0.1614(3) 0.2869(2) 0.0262(10) Uani 1 1 d .
H30A H 0.8137 0.1476 0.3054 0.031 Uiso 1 1 calc R
B1 B 0.7935(5) -0.0035(3) 0.1865(2) 0.0192(10) Uani 1 1 d .
C1S C 0.5576(5) -0.0693(4) 0.4626(3) 0.0329(11) Uani 1 1 d .
H1S H 0.5984 -0.1166 0.4370 0.039 Uiso 1 1 calc R
C2S C 0.5201(5) 0.0179(4) 0.4321(2) 0.0311(11) Uani 1 1 d .
H2S H 0.5327 0.0298 0.3852 0.037 Uiso 1 1 calc R
C3S C 0.4640(5) 0.0881(4) 0.4696(2) 0.0312(11) Uani 1 1 d .
H3S H 0.4405 0.1488 0.4490 0.037 Uiso 1 1 calc R

loop_
_atom_site_aniso_label
_atom_site_aniso_U_11
_atom_site_aniso_U_22
_atom_site_aniso_U_33
_atom_site_aniso_U_23
_atom_site_aniso_U_13
_atom_site_aniso_U_12
I1 0.02766(18) 0.0377(2) 0.03042(18) 0.00308(14) 0.00176(12) 0.00158(14)
O1 0.0204(15) 0.0218(15) 0.0222(15) 0.0022(12) 0.0063(12) 0.0030(12)
N1 0.0199(18) 0.0200(17) 0.0164(16) 0.0039(14) 0.0000(13) 0.0020(15)
N2 0.0186(18) 0.0207(17) 0.0174(16) 0.0020(14) 0.0054(14) 0.0020(14)
N3 0.0207(18) 0.0218(18) 0.0266(19) 0.0015(15) 0.0055(15) -0.0016(15)
N4 0.0180(18) 0.0219(18) 0.0185(17) -0.0003(14) 0.0034(14) 0.0017(14)
N5 0.0227(19) 0.0268(19) 0.0182(17) -0.0010(15) 0.0053(15) 0.0014(15)
N6 0.0163(17) 0.0217(18) 0.0207(17) 0.0009(14) 0.0048(14) 0.0006(14)
C1 0.026(2) 0.018(2) 0.0166(19) 0.0036(16) 0.0039(17) 0.0032(18)
C2 0.025(2) 0.022(2) 0.020(2) 0.0036(17) 0.0091(17) 0.0047(18)
C3 0.033(3) 0.023(2) 0.019(2) 0.0025(17) 0.0050(18) 0.0020(19)
C4 0.045(3) 0.026(2) 0.022(2) 0.0051(19) 0.015(2) 0.009(2)
C5 0.027(2) 0.029(2) 0.030(2) 0.0085(19) 0.0161(19) 0.010(2)
C6 0.027(2) 0.022(2) 0.028(2) 0.0082(18) 0.0063(19) 0.0045(19)
C7 0.025(2) 0.019(2) 0.026(2) 0.0074(18) 0.0109(18) 0.0047(18)
C8 0.022(2) 0.018(2) 0.023(2) 0.0015(17) 0.0049(17) -0.0019(17)
C9 0.021(2) 0.021(2) 0.023(2) -0.0019(17) 0.0000(17) -0.0001(17)
C10 0.024(2) 0.019(2) 0.022(2) -0.0033(17) -0.0028(17) 0.0008(18)
C11 0.029(2) 0.026(2) 0.032(2) 0.001(2) -0.002(2) -0.002(2)
C12 0.035(3) 0.035(3) 0.034(3) 0.005(2) -0.015(2) -0.006(2)
C13 0.043(3) 0.039(3) 0.022(2) 0.006(2) -0.006(2) -0.003(2)
C14 0.038(3) 0.031(3) 0.021(2) 0.0007(19) 0.001(2) -0.005(2)
C15 0.030(2) 0.018(2) 0.020(2) -0.0023(17) -0.0027(18) 0.0018(18)
C16 0.028(2) 0.025(2) 0.016(2) -0.0016(17) 0.0048(17) 0.0048(19)
C17 0.018(2) 0.022(2) 0.020(2) 0.0028(17) 0.0050(16) 0.0056(17)
C18 0.019(2) 0.022(2) 0.024(2) 0.0024(18) 0.0048(17) 0.0032(17)
C19 0.025(2) 0.033(3) 0.031(2) 0.007(2) 0.009(2) 0.005(2)
C20 0.020(2) 0.029(2) 0.050(3) 0.010(2) 0.009(2) -0.002(2)
C21 0.020(2) 0.023(2) 0.050(3) -0.001(2) -0.002(2) 0.0003(19)
C22 0.019(2) 0.024(2) 0.034(2) -0.0009(19) -0.0001(19) 0.0037(18)
C23 0.017(2) 0.023(2) 0.023(2) 0.0037(17) -0.0005(17) 0.0056(17)
C24 0.020(2) 0.019(2) 0.0169(19) 0.0029(16) -0.0011(16) 0.0006(17)
C25 0.022(2) 0.016(2) 0.022(2) -0.0008(16) 0.0093(17) -0.0023(17)
C26 0.027(2) 0.021(2) 0.026(2) 0.0034(18) 0.0061(19) 0.0004(18)
C27 0.027(2) 0.025(2) 0.042(3) 0.004(2) 0.015(2) 0.007(2)
C28 0.046(3) 0.022(2) 0.045(3) -0.002(2) 0.024(2) 0.003(2)
C29 0.052(3) 0.023(2) 0.027(2) -0.0058(19) 0.017(2) -0.008(2)
C30 0.026(2) 0.021(2) 0.031(2) -0.0034(19) 0.0035(19) -0.0058(19)
B1 0.019(2) 0.023(2) 0.016(2) -0.0014(19) 0.0039(18) 0.0008(19)
C1S 0.027(3) 0.034(3) 0.039(3) -0.008(2) 0.011(2) -0.004(2)
C2S 0.030(3) 0.041(3) 0.023(2) -0.002(2) 0.0049(19) -0.012(2)
C3S 0.029(3) 0.032(2) 0.033(3) 0.002(2) 0.002(2) -0.004(2)

loop_
_atom_type_symbol
_atom_type_description
_atom_type_scat_dispersion_real
_atom_type_scat_dispersion_imag
_atom_type_scat_source
C C 0.0033 0.0016 'International Tables Vol C Tables 4.2.6.8 and 6.1.1.4'
H H 0.0000 0.0000 'International Tables Vol C Tables 4.2.6.8 and 6.1.1.4'
B B 0.0013 0.0007 'International Tables Vol C Tables 4.2.6.8 and 6.1.1.4'
I I -0.4742 1.8119 'International Tables Vol C Tables 4.2.6.8 and 6.1.1.4'
N N 0.0061 0.0033 'International Tables Vol C Tables 4.2.6.8 and 6.1.1.4'
O O 0.0106 0.0060 'International Tables Vol C Tables 4.2.6.8 and 6.1.1.4'

loop_
_geom_angle_atom_site_label_1
_geom_angle_atom_site_label_2
_geom_angle_atom_site_label_3
_geom_angle
_geom_angle_site_symmetry_1
_geom_angle_site_symmetry_3
C25 O1 B1 118.5(3) . .
C1 N1 C24 117.7(3) . .
C8 N2 C1 113.3(3) . .
C8 N2 B1 122.7(3) . .
C1 N2 B1 122.8(4) . .
C9 N3 C8 116.3(4) . .
C16 N4 C9 113.1(3) . .
C16 N4 B1 123.8(4) . .
C9 N4 B1 122.3(3) . .
C16 N5 C17 116.5(3) . .
C24 N6 C17 112.5(3) . .
C24 N6 B1 122.3(3) . .
C17 N6 B1 123.5(3) . .
N1 C1 N2 122.0(4) . .
N1 C1 C2 131.2(4) . .
N2 C1 C2 105.0(4) . .
C3 C2 C7 120.1(4) . .
C3 C2 C1 132.4(4) . .
C7 C2 C1 107.5(4) . .
C4 C3 C2 118.2(4) . .
C4 C3 H3A 120.9 . .
C2 C3 H3A 120.9 . .
C3 C4 C5 121.8(4) . .
C3 C4 H4A 119.1 . .
C5 C4 H4A 119.1 . .
C6 C5 C4 121.2(4) . .
C6 C5 H5A 119.4 . .
C4 C5 H5A 119.4 . .
C5 C6 C7 117.9(4) . .
C5 C6 H6A 121.1 . .
C7 C6 H6A 121.1 . .
C6 C7 C2 120.8(4) . .
C6 C7 C8 131.8(4) . .
C2 C7 C8 107.3(4) . .
N3 C8 N2 122.9(4) . .
N3 C8 C7 129.6(4) . .
N2 C8 C7 105.7(4) . .
N3 C9 N4 122.9(4) . .
N3 C9 C10 130.1(4) . .
N4 C9 C10 105.6(4) . .
C11 C10 C15 121.1(4) . .
C11 C10 C9 131.6(4) . .
C15 C10 C9 107.1(4) . .
C12 C11 C10 117.9(5) . .
C12 C11 H11A 121.0 . .
C10 C11 H11A 121.0 . .
C11 C12 C13 120.9(4) . .
C11 C12 H12A 119.6 . .
C13 C12 H12A 119.6 . .
C14 C13 C12 122.4(4) . .
C14 C13 H13A 118.8 . .
C12 C13 H13A 118.8 . .
C13 C14 C15 117.1(5) . .
C13 C14 H14A 121.5 . .
C15 C14 H14A 121.5 . .
C14 C15 C10 120.6(4) . .
C14 C15 C16 131.9(4) . .
C10 C15 C16 107.5(4) . .
N5 C16 N4 122.5(4) . .
N5 C16 C15 131.0(4) . .
N4 C16 C15 105.2(4) . .
N5 C17 N6 122.8(4) . .
N5 C17 C18 129.8(4) . .
N6 C17 C18 105.6(3) . .
C19 C18 C23 120.2(4) . .
C19 C18 C17 132.1(4) . .
C23 C18 C17 107.1(4) . .
C20 C19 C18 118.5(4) . .
C20 C19 H19A 120.8 . .
C18 C19 H19A 120.8 . .
C19 C20 C21 121.5(4) . .
C19 C20 H20A 119.3 . .
C21 C20 H20A 119.3 . .
C22 C21 C20 121.0(4) . .
C22 C21 H21A 119.5 . .
C20 C21 H21A 119.5 . .
C23 C22 C21 118.6(4) . .
C23 C22 H22A 120.7 . .
C21 C22 H22A 120.7 . .
C22 C23 C18 120.2(4) . .
C22 C23 C24 132.2(4) . .
C18 C23 C24 107.1(4) . .
N1 C24 N6 122.5(4) . .
N1 C24 C23 129.3(4) . .
N6 C24 C23 106.4(3) . .
O1 C25 C30 120.8(4) . .
O1 C25 C26 120.8(4) . .
C30 C25 C26 118.4(4) . .
C27 C26 C25 120.4(4) . .
C27 C26 I1 118.7(3) . .
C25 C26 I1 120.9(3) . .
C28 C27 C26 120.4(4) . .
C28 C27 H27A 119.8 . .
C26 C27 H27A 119.8 . .
C29 C28 C27 119.5(4) . .
C29 C28 H28A 120.2 . .
C27 C28 H28A 120.2 . .
C28 C29 C30 121.2(5) . .
C28 C29 H29A 119.4 . .
C30 C29 H29A 119.4 . .
C29 C30 C25 120.0(4) . .
C29 C30 H30A 120.0 . .
C25 C30 H30A 120.0 . .
O1 B1 N2 111.1(3) . .
O1 B1 N4 116.8(4) . .
N2 B1 N4 103.9(3) . .
O1 B1 N6 115.9(4) . .
N2 B1 N6 104.7(3) . .
N4 B1 N6 103.1(3) . .
C2S C1S C3S 120.1(5) . 3_656
C2S C1S H1S 119.9 . .
C3S C1S H1S 119.9 3_656 .
C1S C2S C3S 120.2(4) . .
C1S C2S H2S 119.9 . .
C3S C2S H2S 119.9 . .
C2S C3S C1S 119.7(5) . 3_656
C2S C3S H3S 120.2 . .
C1S C3S H3S 120.2 3_656 .

loop_
_geom_bond_atom_site_label_1
_geom_bond_atom_site_label_2
_geom_bond_distance
_geom_bond_site_symmetry_2
I1 C26 2.090(4) .
O1 C25 1.361(5) .
O1 B1 1.442(6) .
N1 C1 1.334(5) .
N1 C24 1.351(5) .
N2 C8 1.363(5) .
N2 C1 1.377(5) .
N2 B1 1.491(6) .
N3 C9 1.340(6) .
N3 C8 1.350(5) .
N4 C16 1.371(5) .
N4 C9 1.373(5) .
N4 B1 1.496(6) .
N5 C16 1.342(6) .
N5 C17 1.346(5) .
N6 C24 1.368(5) .
N6 C17 1.376(5) .
N6 B1 1.497(6) .
C1 C2 1.456(6) .
C2 C3 1.394(6) .
C2 C7 1.419(6) .
C3 C4 1.384(6) .
C3 H3A 0.9500 .
C4 C5 1.391(7) .
C4 H4A 0.9500 .
C5 C6 1.382(6) .
C5 H5A 0.9500 .
C6 C7 1.404(6) .
C6 H6A 0.9500 .
C7 C8 1.451(6) .
C9 C10 1.462(6) .
C10 C11 1.384(6) .
C10 C15 1.420(6) .
C11 C12 1.383(7) .
C11 H11A 0.9500 .
C12 C13 1.396(8) .
C12 H12A 0.9500 .
C13 C14 1.382(7) .
C13 H13A 0.9500 .
C14 C15 1.397(6) .
C14 H14A 0.9500 .
C15 C16 1.466(6) .
C17 C18 1.452(6) .
C18 C19 1.392(6) .
C18 C23 1.432(6) .
C19 C20 1.386(7) .
C19 H19A 0.9500 .
C20 C21 1.393(7) .
C20 H20A 0.9500 .
C21 C22 1.391(7) .
C21 H21A 0.9500 .
C22 C23 1.391(6) .
C22 H22A 0.9500 .
C23 C24 1.440(6) .
C25 C30 1.398(6) .
C25 C26 1.403(6) .
C26 C27 1.395(6) .
C27 C28 1.380(7) .
C27 H27A 0.9500 .
C28 C29 1.373(7) .
C28 H28A 0.9500 .
C29 C30 1.392(7) .
C29 H29A 0.9500 .
C30 H30A 0.9500 .
C1S C2S 1.380(7) .
C1S C3S 1.388(7) 3_656
C1S H1S 0.9500 .
C2S C3S 1.384(7) .
C2S H2S 0.9500 .
C3S C1S 1.388(7) 3_656
C3S H3S 0.9500 .
